data_4027672
loop_
_publ_author_name
'Cristian Mollar'
'Carmen Ramirez de Arellano'
'Mercedes Medio-Sim\'on'
'Gregorio Asensio'

_publ_section_title
;
 Switchable Palladium-Catalyst Reaction of Bromomethyl Sulfoxides, CO, and
 N-Nucleophiles: Aminocarbonylation at Csp3 versus Oxidative Carbonylation
 of Amines
;
_journal_name_full 'Journal of Organic Chemistry'
_journal_page_first 9693
_journal_page_last 9701
_journal_paper_doi 10.1021/jo301778n
_journal_volume 77
_journal_year 2012
_chemical_formula_sum 'C16 H17 N O2 S'
_chemical_formula_weight 287.37
_chemical_name_systematic
;
 ?
;
_space_group_IT_number 4
_symmetry_cell_setting monoclinic
_symmetry_space_group_name_Hall 'P 2yb'
_symmetry_space_group_name_H-M 'P 1 21 1'
_atom_sites_solution_hydrogens geom
_atom_sites_solution_primary direct
_atom_sites_solution_secondary difmap
_audit_creation_method SHELXL-97
_cell_angle_alpha 90.00
_cell_angle_beta 90.966(4)
_cell_angle_gamma 90.00
_cell_formula_units_Z 2
_cell_length_a 7.4864(5)
_cell_length_b 9.6715(5)
_cell_length_c 10.1691(4)
_cell_measurement_reflns_used 2839
_cell_measurement_temperature 120(2)
_cell_measurement_theta_max 32.0474
_cell_measurement_theta_min 2.9004
_cell_volume 736.19(7)
_computing_cell_refinement 'CrysAlisPro 1.171 (Agilent Tec., 2012)'
_computing_data_collection 'CrysAlisPro 1.171 (Agilent Tec., 2012)'
_computing_data_reduction 'CrysAlisPro 1.171 (Agilent Tec., 2012)'
_computing_molecular_graphics 'CrystalMaker 2.1.5 (1994-2009)'
_computing_publication_material 'SHELXL-97 (Sheldrick, 1997)'
_computing_structure_refinement 'SHELXL-97 (Sheldrick, 1997)'
_computing_structure_solution 'SHELXS-97 (Sheldrick, 1990)'
_diffrn_ambient_temperature 120(2)
_diffrn_detector_area_resol_mean 16.0267
_diffrn_measured_fraction_theta_full 0.999
_diffrn_measured_fraction_theta_max 0.923
_diffrn_measurement_device_type 'SuperNova, Single source at offset), Sapphire3'
_diffrn_measurement_method '\w scans'
_diffrn_radiation_monochromator graphite
_diffrn_radiation_source 'fine-focus sealed tube'
_diffrn_radiation_type MoK\a
_diffrn_radiation_wavelength 0.71073
_diffrn_reflns_av_R_equivalents 0.0294
_diffrn_reflns_av_sigmaI/netI 0.0579
_diffrn_reflns_limit_h_max 10
_diffrn_reflns_limit_h_min -11
_diffrn_reflns_limit_k_max 13
_diffrn_reflns_limit_k_min -14
_diffrn_reflns_limit_l_max 15
_diffrn_reflns_limit_l_min -14
_diffrn_reflns_number 7751
_diffrn_reflns_theta_full 30.00
_diffrn_reflns_theta_max 32.13
_diffrn_reflns_theta_min 2.91
_exptl_absorpt_coefficient_mu 0.220
_exptl_absorpt_correction_T_max 1.00000
_exptl_absorpt_correction_T_min 0.71651
_exptl_absorpt_correction_type multi-scan
_exptl_absorpt_process_details
;
CrysAlisPro, Agilent Technologies,
Version 1.171.35.21 (release 20-01-2012 CrysAlis171 .NET)
(compiled Jan 23 2012,18:06:46)
empirical absorption correction using spherical harmonics,
 implemented in SCALE3 ABSPACK scaling algorithm.
;
_exptl_crystal_colour colourless
_exptl_crystal_density_diffrn 1.296
_exptl_crystal_description prism
_exptl_crystal_F_000 304
_exptl_crystal_size_max 0.24
_exptl_crystal_size_mid 0.18
_exptl_crystal_size_min 0.06
_refine_diff_density_max 0.290
_refine_diff_density_min -0.234
_refine_diff_density_rms 0.052
_refine_ls_abs_structure_details 'Flack H D (1983), Acta Cryst. A39, 876-881'
_refine_ls_abs_structure_Flack -0.01(6)
_refine_ls_extinction_method none
_refine_ls_goodness_of_fit_ref 1.037
_refine_ls_hydrogen_treatment mixed
_refine_ls_matrix_type full
_refine_ls_number_parameters 186
_refine_ls_number_reflns 4619
_refine_ls_number_restraints 1
_refine_ls_restrained_S_all 1.037
_refine_ls_R_factor_all 0.0485
_refine_ls_R_factor_gt 0.0412
_refine_ls_shift/su_max 0.000
_refine_ls_shift/su_mean 0.000
_refine_ls_structure_factor_coef Fsqd
_refine_ls_weighting_details 'calc w=1/[\s^2^(Fo^2^)+(0.0409P)^2^+0.0324P] where P=(Fo^2^+2Fc^2^)/3'
_refine_ls_weighting_scheme calc
_refine_ls_wR_factor_gt 0.0913
_refine_ls_wR_factor_ref 0.0971
_reflns_number_gt 4154
_reflns_number_total 4619
_reflns_threshold_expression >2sigma(I)
_cod_data_source_file jo301778n_si_002.cif
_cod_data_source_block ascm139_comp_(R)_3bi
_cod_database_code 4027672

loop_
_symmetry_equiv_pos_as_xyz
'x, y, z'
'-x, y+1/2, -z'

loop_
_atom_site_label
_atom_site_type_symbol
_atom_site_fract_x
_atom_site_fract_y
_atom_site_fract_z
_atom_site_U_iso_or_equiv
_atom_site_adp_type
_atom_site_occupancy
_atom_site_symmetry_multiplicity
_atom_site_calc_flag
_atom_site_refinement_flags
S1 S 0.21419(5) 0.26158(4) 0.05904(4) 0.01910(9) Uani 1 1 d .
O1 O -0.06566(18) 0.25460(16) 0.24565(13) 0.0351(3) Uani 1 1 d .
O2 O 0.09034(17) 0.19541(13) -0.04167(13) 0.0259(3) Uani 1 1 d .
N1 N -0.1794(2) 0.47200(15) 0.21453(14) 0.0189(3) Uani 1 1 d .
H1 H -0.169(3) 0.544(2) 0.167(2) 0.023 Uiso 1 1 d .
C1 C -0.0579(2) 0.37002(17) 0.19801(17) 0.0206(3) Uani 1 1 d .
C2 C 0.0994(2) 0.41433(17) 0.11429(17) 0.0202(3) Uani 1 1 d .
H2A H 0.1820 0.4731 0.1668 0.024 Uiso 1 1 calc R
H2B H 0.0558 0.4686 0.0377 0.024 Uiso 1 1 calc R
C11 C -0.3392(2) 0.46641(17) 0.28745(15) 0.0174(3) Uani 1 1 d .
C12 C -0.4356(3) 0.58886(19) 0.30047(18) 0.0247(4) Uani 1 1 d .
H12 H -0.3918 0.6719 0.2629 0.030 Uiso 1 1 calc R
C13 C -0.5951(3) 0.5904(2) 0.36785(18) 0.0276(4) Uani 1 1 d .
H13 H -0.6590 0.6748 0.3753 0.033 Uiso 1 1 calc R
C14 C -0.6640(2) 0.4716(2) 0.42475(17) 0.0243(4) Uani 1 1 d .
C15 C -0.5672(3) 0.3511(2) 0.4115(2) 0.0299(4) Uani 1 1 d .
H15 H -0.6119 0.2684 0.4492 0.036 Uiso 1 1 calc R
C16 C -0.4059(3) 0.34637(19) 0.34464(19) 0.0276(4) Uani 1 1 d .
H16 H -0.3420 0.2619 0.3381 0.033 Uiso 1 1 calc R
C17 C -0.8391(3) 0.4742(3) 0.4966(2) 0.0352(5) Uani 1 1 d .
H17A H -0.9357 0.5005 0.4353 0.042 Uiso 1 1 calc R
H17B H -0.8318 0.5416 0.5684 0.042 Uiso 1 1 calc R
H17C H -0.8634 0.3823 0.5326 0.042 Uiso 1 1 calc R
C21 C 0.3843(2) 0.34283(17) -0.03459(16) 0.0175(3) Uani 1 1 d .
C22 C 0.3447(2) 0.43374(18) -0.13794(17) 0.0222(3) Uani 1 1 d .
H22 H 0.2266 0.4677 -0.1506 0.027 Uiso 1 1 calc R
C23 C 0.4791(3) 0.4737(2) -0.22166(18) 0.0254(4) Uani 1 1 d .
H23 H 0.4524 0.5354 -0.2920 0.030 Uiso 1 1 calc R
C24 C 0.6546(3) 0.4245(2) -0.20413(19) 0.0256(4) Uani 1 1 d .
C25 C 0.6916(2) 0.3361(2) -0.09985(19) 0.0275(4) Uani 1 1 d .
H25 H 0.8100 0.3034 -0.0859 0.033 Uiso 1 1 calc R
C26 C 0.5572(2) 0.29464(18) -0.01520(17) 0.0233(4) Uani 1 1 d .
H26 H 0.5840 0.2335 0.0556 0.028 Uiso 1 1 calc R
C27 C 0.7972(3) 0.4646(2) -0.2992(2) 0.0376(5) Uani 1 1 d .
H27A H 0.8412 0.5575 -0.2777 0.045 Uiso 1 1 calc R
H27B H 0.7473 0.4642 -0.3889 0.045 Uiso 1 1 calc R
H27C H 0.8961 0.3984 -0.2930 0.045 Uiso 1 1 calc R

loop_
_atom_site_aniso_label
_atom_site_aniso_U_11
_atom_site_aniso_U_22
_atom_site_aniso_U_33
_atom_site_aniso_U_23
_atom_site_aniso_U_13
_atom_site_aniso_U_12
S1 0.01749(17) 0.01622(15) 0.02376(18) 0.00056(17) 0.00508(13) 0.00243(17)
O1 0.0375(7) 0.0227(6) 0.0459(7) 0.0116(7) 0.0217(6) 0.0072(7)
O2 0.0196(6) 0.0228(6) 0.0354(7) -0.0113(5) 0.0048(5) -0.0021(5)
N1 0.0213(7) 0.0154(6) 0.0202(6) 0.0021(5) 0.0073(5) -0.0002(6)
C1 0.0249(9) 0.0176(7) 0.0195(8) -0.0027(6) 0.0052(7) 0.0012(7)
C2 0.0218(8) 0.0163(7) 0.0228(8) -0.0020(6) 0.0067(7) 0.0016(6)
C11 0.0180(7) 0.0183(7) 0.0161(7) 0.0001(6) 0.0045(6) 0.0000(6)
C12 0.0264(9) 0.0208(8) 0.0272(9) 0.0033(7) 0.0090(7) 0.0034(7)
C13 0.0244(9) 0.0303(9) 0.0285(9) 0.0033(8) 0.0091(8) 0.0073(8)
C14 0.0198(8) 0.0357(9) 0.0176(7) -0.0002(7) 0.0042(6) -0.0023(8)
C15 0.0305(10) 0.0279(9) 0.0317(10) 0.0041(8) 0.0113(8) -0.0075(8)
C16 0.0320(10) 0.0203(8) 0.0309(9) 0.0030(7) 0.0121(8) 0.0012(8)
C17 0.0257(9) 0.0517(12) 0.0283(9) -0.0002(9) 0.0095(8) -0.0037(10)
C21 0.0156(7) 0.0186(7) 0.0184(7) -0.0026(6) 0.0034(6) -0.0004(6)
C22 0.0192(8) 0.0212(8) 0.0262(9) 0.0007(7) 0.0022(7) 0.0029(7)
C23 0.0293(9) 0.0216(8) 0.0255(9) -0.0005(7) 0.0075(7) -0.0023(8)
C24 0.0235(9) 0.0245(8) 0.0292(9) -0.0109(7) 0.0093(7) -0.0075(7)
C25 0.0136(7) 0.0356(10) 0.0334(10) -0.0091(8) 0.0017(7) -0.0015(8)
C26 0.0184(7) 0.0298(9) 0.0218(8) -0.0021(6) -0.0011(6) 0.0027(7)
C27 0.0342(11) 0.0376(11) 0.0416(12) -0.0136(10) 0.0175(9) -0.0133(10)

loop_
_atom_type_symbol
_atom_type_description
_atom_type_scat_dispersion_real
_atom_type_scat_dispersion_imag
_atom_type_scat_source
C C 0.0033 0.0016 'International Tables Vol C Tables 4.2.6.8 and 6.1.1.4'
H H 0.0000 0.0000 'International Tables Vol C Tables 4.2.6.8 and 6.1.1.4'
N N 0.0061 0.0033 'International Tables Vol C Tables 4.2.6.8 and 6.1.1.4'
O O 0.0106 0.0060 'International Tables Vol C Tables 4.2.6.8 and 6.1.1.4'
S S 0.1246 0.1234 'International Tables Vol C Tables 4.2.6.8 and 6.1.1.4'

loop_
_geom_angle_atom_site_label_1
_geom_angle_atom_site_label_2
_geom_angle_atom_site_label_3
_geom_angle
O2 S1 C21 105.06(7)
O2 S1 C2 105.52(8)
C21 S1 C2 98.84(8)
C1 N1 C11 127.67(14)
O1 C1 N1 125.53(17)
O1 C1 C2 121.45(16)
N1 C1 C2 113.00(14)
C1 C2 S1 108.66(11)
C12 C11 C16 118.53(15)
C12 C11 N1 117.37(15)
C16 C11 N1 124.10(15)
C13 C12 C11 120.48(17)
C12 C13 C14 121.74(17)
C15 C14 C13 117.26(16)
C15 C14 C17 121.49(18)
C13 C14 C17 121.25(18)
C14 C15 C16 122.34(17)
C11 C16 C15 119.64(17)
C26 C21 C22 120.27(16)
C26 C21 S1 116.67(13)
C22 C21 S1 122.23(13)
C23 C22 C21 119.39(16)
C22 C23 C24 120.98(18)
C25 C24 C23 118.68(17)
C25 C24 C27 121.09(18)
C23 C24 C27 120.21(18)
C24 C25 C26 120.87(17)
C21 C26 C25 119.80(17)

loop_
_geom_bond_atom_site_label_1
_geom_bond_atom_site_label_2
_geom_bond_distance
S1 O2 1.5120(13)
S1 C21 1.7853(17)
S1 C2 1.8038(17)
O1 C1 1.219(2)
N1 C1 1.354(2)
N1 C11 1.419(2)
C1 C2 1.526(2)
C11 C12 1.395(2)
C11 C16 1.395(2)
C12 C13 1.387(2)
C13 C14 1.389(3)
C14 C15 1.381(3)
C14 C17 1.511(2)
C15 C16 1.396(3)
C21 C26 1.386(2)
C21 C22 1.398(2)
C22 C23 1.384(3)
C23 C24 1.406(3)
C24 C25 1.386(3)
C24 C27 1.504(3)
C25 C26 1.394(3)

loop_
_geom_hbond_atom_site_label_D
_geom_hbond_atom_site_label_H
_geom_hbond_atom_site_label_A
_geom_hbond_distance_DH
_geom_hbond_distance_HA
_geom_hbond_distance_DA
_geom_hbond_angle_DHA
_geom_hbond_site_symmetry_A
N1 H1 O2 0.85(2) 2.04(2) 2.8710(19) 167(2) 2

loop_
_geom_torsion_atom_site_label_1
_geom_torsion_atom_site_label_2
_geom_torsion_atom_site_label_3
_geom_torsion_atom_site_label_4
_geom_torsion
C11 N1 C1 O1 -0.9(3)
C11 N1 C1 C2 -179.25(15)
O1 C1 C2 S1 18.4(2)
N1 C1 C2 S1 -163.20(13)
O2 S1 C2 C1 71.04(13)
C21 S1 C2 C1 179.47(12)
C1 N1 C11 C12 174.25(17)
C1 N1 C11 C16 -6.7(3)
C16 C11 C12 C13 -0.6(3)
N1 C11 C12 C13 178.52(16)
C11 C12 C13 C14 0.2(3)
C12 C13 C14 C15 -0.1(3)
C12 C13 C14 C17 -179.28(18)
C13 C14 C15 C16 0.3(3)
C17 C14 C15 C16 179.49(18)
C12 C11 C16 C15 0.8(3)
N1 C11 C16 C15 -178.26(17)
C14 C15 C16 C11 -0.7(3)
O2 S1 C21 C26 -117.44(14)
C2 S1 C21 C26 133.75(14)
O2 S1 C21 C22 52.12(15)
C2 S1 C21 C22 -56.68(15)
C26 C21 C22 C23 0.8(3)
S1 C21 C22 C23 -168.37(14)
C21 C22 C23 C24 -0.1(3)
C22 C23 C24 C25 -0.9(3)
C22 C23 C24 C27 177.60(17)
C23 C24 C25 C26 1.2(3)
C27 C24 C25 C26 -177.31(17)
C22 C21 C26 C25 -0.6(3)
S1 C21 C26 C25 169.22(13)
C24 C25 C26 C21 -0.5(3)
O1 C1 S1 O2 81.60(12)
